data_7157207
loop_
_publ_author_name
'Wang, Fan'
'Yang, Hong'
'Yu, Shujuan'
'Xue, Yu'
'Fan, Zhoulong'
'Liang, Gaolin'
'Geng, Meiyu'
'Zhang, Ao'
'Ding, Chunyong'

_publ_section_title
;
 Total synthesis of (+-)-tanshinol B, tanshinone I, and (+-)-tanshindiol B
 and C.
;
_journal_issue 18
_journal_name_full 'Organic &amp; biomolecular chemistry'
_journal_page_first 3376
_journal_page_last 3381
_journal_paper_doi 10.1039/c8ob00567b
_journal_volume 16
_journal_year 2018
_chemical_absolute_configuration rmad
_chemical_formula_moiety 'C18 H16 O5'
_chemical_formula_sum 'C18 H16 O5'
_chemical_formula_weight 312.31
_space_group_crystal_system monoclinic
_space_group_IT_number 5
_space_group_name_Hall 'C 2y'
_space_group_name_H-M_alt 'C 1 2 1'
_symmetry_space_group_name_Hall 'C 2y'
_symmetry_space_group_name_H-M 'C 1 2 1'
_atom_sites_solution_hydrogens geom
_atom_sites_solution_primary dual
_audit_creation_date 2017-11-18
_audit_creation_method
;
Olex2 1.2
(compiled 2017.08.10 svn.r3458 for OlexSys, GUI svn.r5381)
;
_audit_update_record
;
2018-02-26 deposited with the CCDC.
2018-04-03 downloaded from the CCDC.
;
_cell_angle_alpha 90
_cell_angle_beta 105.441(2)
_cell_angle_gamma 90
_cell_formula_units_Z 4
_cell_length_a 24.2407(8)
_cell_length_b 9.1871(3)
_cell_length_c 6.5418(3)
_cell_measurement_reflns_used 4908
_cell_measurement_temperature 173
_cell_measurement_theta_max 72.11
_cell_measurement_theta_min 3.78
_cell_volume 1404.28(9)
_computing_cell_refinement 'SAINT V8.38A (?, 2016)'
_computing_data_reduction 'SAINT V8.38A (?, 2016)'
_computing_molecular_graphics 'Olex2 (Dolomanov et al., 2009)'
_computing_publication_material 'Olex2 (Dolomanov et al., 2009)'
_computing_structure_refinement 'ShelXL (Sheldrick, 2015)'
_computing_structure_solution 'XT (Sheldrick, 2015)'
_diffrn_ambient_temperature 173.0
_diffrn_measured_fraction_theta_full 0.922
_diffrn_measured_fraction_theta_max 0.997
_diffrn_measurement_device_type 'Bruker APEX-II CCD'
_diffrn_measurement_method '\f and \w scans'
_diffrn_radiation_type CuK\a
_diffrn_radiation_wavelength 1.54178
_diffrn_reflns_av_R_equivalents 0.0438
_diffrn_reflns_av_unetI/netI 0.0410
_diffrn_reflns_Laue_measured_fraction_full 0.922
_diffrn_reflns_Laue_measured_fraction_max 0.997
_diffrn_reflns_limit_h_max 28
_diffrn_reflns_limit_h_min -28
_diffrn_reflns_limit_k_max 10
_diffrn_reflns_limit_k_min -10
_diffrn_reflns_limit_l_max 7
_diffrn_reflns_limit_l_min -7
_diffrn_reflns_number 7845
_diffrn_reflns_point_group_measured_fraction_full 0.914
_diffrn_reflns_point_group_measured_fraction_max 0.989
_diffrn_reflns_theta_full 67.679
_diffrn_reflns_theta_max 63.993
_diffrn_reflns_theta_min 3.783
_diffrn_standards_number 0
_exptl_absorpt_coefficient_mu 0.897
_exptl_absorpt_correction_T_max 0.7536
_exptl_absorpt_correction_T_min 0.4718
_exptl_absorpt_correction_type multi-scan
_exptl_absorpt_process_details
'SADABS-2016/2 (Bruker,2016/2) was used for absorption correction. wR2(int) was 0.1219 before and 0.0657 after correction. The Ratio of minimum to maximum transmission is 0.6261. The \l/2 correction factor is Not present.'
_exptl_crystal_colour red
_exptl_crystal_colour_primary red
_exptl_crystal_density_diffrn 1.477
_exptl_crystal_description block
_exptl_crystal_F_000 656
_exptl_crystal_size_max 0.15
_exptl_crystal_size_mid 0.11
_exptl_crystal_size_min 0.06
_refine_diff_density_max 0.204
_refine_diff_density_min -0.246
_refine_diff_density_rms 0.046
_refine_ls_abs_structure_details
;
 Flack x determined using 954 quotients [(I+)-(I-)]/[(I+)+(I-)]
 (Parsons, Flack and Wagner, Acta Cryst. B69 (2013) 249-259).
;
_refine_ls_abs_structure_Flack -0.03(11)
_refine_ls_extinction_method none
_refine_ls_goodness_of_fit_ref 1.040
_refine_ls_hydrogen_treatment constr
_refine_ls_matrix_type full
_refine_ls_number_parameters 212
_refine_ls_number_reflns 2320
_refine_ls_number_restraints 1
_refine_ls_restrained_S_all 1.039
_refine_ls_R_factor_all 0.0367
_refine_ls_R_factor_gt 0.0331
_refine_ls_shift/su_max 0.000
_refine_ls_shift/su_mean 0.000
_refine_ls_structure_factor_coef Fsqd
_refine_ls_weighting_details 'w=1/[\s^2^(Fo^2^)+(0.0540P)^2^+0.2070P] where P=(Fo^2^+2Fc^2^)/3'
_refine_ls_weighting_scheme calc
_refine_ls_wR_factor_gt 0.0847
_refine_ls_wR_factor_ref 0.0865
_reflns_Friedel_coverage 0.856
_reflns_Friedel_fraction_full 0.904
_reflns_Friedel_fraction_max 0.981
_reflns_number_gt 2170
_reflns_number_total 2320
_reflns_threshold_expression 'I > 2\s(I)'
_cod_data_source_file c8ob00567b2.cif
_cod_data_source_block 20171118zzy2-za_0m
_cod_database_code 7157207
_shelxl_version_number 2014-3
_shelx_space_group_comment
;
The symmetry employed for this shelxl refinement is uniquely defined
by the following loop, which should always be used as a source of
symmetry information in preference to the above space-group names.
They are only intended as comments.
;
_shelx_estimated_absorpt_t_max 0.948
_shelx_estimated_absorpt_t_min 0.877
_olex2_refinement_description
;
1. Fixed Uiso
 At 1.2 times of:
  All C(H) groups, All C(H,H) groups
 At 1.5 times of:
  All C(H,H,H) groups, All O(H) groups
2.a Ternary CH refined with riding coordinates:
 C11(H11)
2.b Secondary CH2 refined with riding coordinates:
 C9(H9A,H9B), C10(H10A,H10B)
2.c Aromatic/amide H refined with riding coordinates:
 C16(H16), C15(H15), C1(H1)
2.d Idealised Me refined as rotating group:
 C3(H3A,H3B,H3C), C13(H13A,H13B,H13C)
2.e Idealised tetrahedral OH refined as rotating group:
 O5(H5), O4(H4)
;
_olex2_submission_special_instructions 'No special instructions were received'

loop_
_space_group_symop_operation_xyz
'x, y, z'
'-x, y, -z'
'x+1/2, y+1/2, z'
'-x+1/2, y+1/2, -z'

loop_
_atom_site_label
_atom_site_type_symbol
_atom_site_fract_x
_atom_site_fract_y
_atom_site_fract_z
_atom_site_U_iso_or_equiv
_atom_site_adp_type
_atom_site_occupancy
_atom_site_site_symmetry_order
_atom_site_calc_flag
_atom_site_refinement_flags_posn
O1 O 0.49435(8) 0.1519(2) 0.7508(3) 0.0233(5) Uani 1 1 d .
O3 O 0.54348(8) 0.7223(2) 0.7848(3) 0.0266(5) Uani 1 1 d .
O2 O 0.62597(8) 0.5231(2) 0.8525(3) 0.0282(5) Uani 1 1 d .
O5 O 0.26721(9) 0.6312(3) 0.3976(4) 0.0442(6) Uani 1 1 d .
H5 H 0.2774 0.6232 0.2850 0.066 Uiso 1 1 calc GR
O4 O 0.33672(9) 0.8219(3) 0.2657(3) 0.0393(6) Uani 1 1 d .
H4 H 0.3665 0.7726 0.2765 0.059 Uiso 1 1 calc GR
C7 C 0.46660(11) 0.5493(3) 0.7180(4) 0.0189(6) Uani 1 1 d .
C14 C 0.36393(12) 0.5969(3) 0.6154(4) 0.0223(6) Uani 1 1 d .
C5 C 0.57686(11) 0.4803(3) 0.8162(4) 0.0203(6) Uani 1 1 d .
C8 C 0.42065(11) 0.6520(3) 0.6722(4) 0.0199(6) Uani 1 1 d .
C16 C 0.39840(11) 0.3478(3) 0.6602(4) 0.0225(6) Uani 1 1 d .
H16 H 0.3906 0.2464 0.6587 0.027 Uiso 1 1 calc R
C4 C 0.55924(11) 0.3295(3) 0.8074(4) 0.0203(6) Uani 1 1 d .
C18 C 0.50235(12) 0.2974(3) 0.7552(4) 0.0195(6) Uani 1 1 d .
C17 C 0.45446(11) 0.3983(3) 0.7095(4) 0.0183(6) Uani 1 1 d .
C2 C 0.59000(12) 0.1936(3) 0.8393(4) 0.0238(6) Uani 1 1 d .
C12 C 0.31214(11) 0.6977(3) 0.5571(5) 0.0275(6) Uani 1 1 d .
C11 C 0.32781(12) 0.8423(3) 0.4712(5) 0.0285(6) Uani 1 1 d .
H11 H 0.2946 0.9099 0.4557 0.034 Uiso 1 1 calc R
C15 C 0.35417(12) 0.4480(3) 0.6133(4) 0.0248(6) Uani 1 1 d .
H15 H 0.3158 0.4137 0.5785 0.030 Uiso 1 1 calc R
C6 C 0.52765(12) 0.5958(3) 0.7720(4) 0.0196(6) Uani 1 1 d .
C9 C 0.43197(12) 0.8135(3) 0.6771(5) 0.0249(7) Uani 1 1 d .
H9A H 0.4542 0.8358 0.5740 0.030 Uiso 1 1 calc R
H9B H 0.4561 0.8397 0.8198 0.030 Uiso 1 1 calc R
C1 C 0.54891(12) 0.0907(3) 0.8020(5) 0.0251(7) Uani 1 1 d .
H1 H 0.5562 -0.0110 0.8097 0.030 Uiso 1 1 calc R
C3 C 0.65348(12) 0.1724(4) 0.9015(5) 0.0318(7) Uani 1 1 d .
H3A H 0.6705 0.2295 0.8072 0.048 Uiso 1 1 calc GR
H3B H 0.6622 0.0690 0.8897 0.048 Uiso 1 1 calc GR
H3C H 0.6693 0.2046 1.0482 0.048 Uiso 1 1 calc GR
C13 C 0.28819(14) 0.7197(5) 0.7475(6) 0.0475(10) Uani 1 1 d .
H13A H 0.2569 0.7906 0.7118 0.071 Uiso 1 1 calc GR
H13B H 0.3185 0.7559 0.8676 0.071 Uiso 1 1 calc GR
H13C H 0.2737 0.6268 0.7858 0.071 Uiso 1 1 calc GR
C10 C 0.37848(12) 0.9094(4) 0.6265(6) 0.0352(8) Uani 1 1 d .
H10A H 0.3681 0.9304 0.7599 0.042 Uiso 1 1 calc R
H10B H 0.3875 1.0032 0.5683 0.042 Uiso 1 1 calc R

loop_
_atom_site_aniso_label
_atom_site_aniso_U_11
_atom_site_aniso_U_22
_atom_site_aniso_U_33
_atom_site_aniso_U_23
_atom_site_aniso_U_13
_atom_site_aniso_U_12
O1 0.0236(9) 0.0204(11) 0.0273(11) -0.0003(8) 0.0092(8) -0.0010(8)
O3 0.0223(10) 0.0215(12) 0.0361(12) -0.0006(9) 0.0081(8) -0.0038(8)
O2 0.0193(9) 0.0274(11) 0.0378(12) -0.0022(10) 0.0075(8) -0.0035(9)
O5 0.0284(11) 0.0413(15) 0.0521(15) 0.0077(11) -0.0080(10) -0.0047(10)
O4 0.0446(12) 0.0385(14) 0.0373(13) 0.0087(10) 0.0152(10) 0.0152(11)
C7 0.0201(13) 0.0224(15) 0.0153(14) -0.0026(11) 0.0068(10) -0.0035(12)
C14 0.0223(14) 0.0279(16) 0.0183(15) 0.0006(12) 0.0081(11) 0.0011(12)
C5 0.0199(15) 0.0233(17) 0.0188(14) -0.0005(11) 0.0071(11) 0.0000(12)
C8 0.0217(13) 0.0262(15) 0.0138(13) -0.0006(11) 0.0082(10) -0.0016(12)
C16 0.0244(14) 0.0235(15) 0.0206(14) 0.0002(12) 0.0078(11) -0.0050(12)
C4 0.0220(13) 0.0246(16) 0.0165(13) -0.0012(11) 0.0089(10) 0.0004(12)
C18 0.0245(14) 0.0203(16) 0.0160(15) -0.0010(10) 0.0093(11) -0.0029(11)
C17 0.0203(13) 0.0235(14) 0.0127(13) 0.0014(10) 0.0074(10) -0.0003(11)
C2 0.0265(14) 0.0285(17) 0.0198(14) 0.0006(12) 0.0120(11) 0.0041(12)
C12 0.0168(13) 0.0335(17) 0.0306(15) 0.0009(13) 0.0033(10) 0.0011(12)
C11 0.0266(14) 0.0262(15) 0.0342(17) 0.0011(14) 0.0106(12) 0.0082(12)
C15 0.0210(14) 0.0310(16) 0.0240(15) -0.0001(13) 0.0087(11) -0.0051(12)
C6 0.0218(14) 0.0207(15) 0.0184(15) -0.0006(11) 0.0094(11) -0.0011(11)
C9 0.0247(14) 0.0224(17) 0.0289(16) -0.0025(12) 0.0092(11) 0.0006(13)
C1 0.0258(17) 0.0209(15) 0.0301(17) 0.0006(12) 0.0100(13) 0.0045(12)
C3 0.0264(15) 0.0309(18) 0.0393(17) -0.0012(14) 0.0112(13) 0.0071(14)
C13 0.0343(17) 0.064(2) 0.052(2) 0.0212(19) 0.0256(15) 0.0236(16)
C10 0.0284(16) 0.0277(17) 0.050(2) -0.0074(14) 0.0112(14) 0.0049(14)

loop_
_atom_type_symbol
_atom_type_description
_atom_type_scat_dispersion_real
_atom_type_scat_dispersion_imag
_atom_type_scat_source
C C 0.0181 0.0091 'International Tables Vol C Tables 4.2.6.8 and 6.1.1.4'
H H 0.0000 0.0000 'International Tables Vol C Tables 4.2.6.8 and 6.1.1.4'
O O 0.0492 0.0322 'International Tables Vol C Tables 4.2.6.8 and 6.1.1.4'

loop_
_geom_angle_atom_site_label_1
_geom_angle_atom_site_label_2
_geom_angle_atom_site_label_3
_geom_angle
C18 O1 C1 105.8(2)
C12 O5 H5 109.5
C11 O4 H4 109.5
C8 C7 C6 122.0(2)
C17 C7 C8 119.8(2)
C17 C7 C6 118.2(2)
C8 C14 C12 121.7(3)
C15 C14 C8 120.3(3)
C15 C14 C12 118.0(3)
O2 C5 C4 125.5(2)
O2 C5 C6 118.4(2)
C4 C5 C6 116.1(2)
C7 C8 C9 121.2(2)
C14 C8 C7 117.8(3)
C14 C8 C9 121.0(2)
C17 C16 H16 120.6
C15 C16 H16 120.6
C15 C16 C17 118.7(3)
C18 C4 C5 119.1(2)
C18 C4 C2 107.4(3)
C2 C4 C5 133.5(2)
O1 C18 C4 110.5(2)
O1 C18 C17 121.6(2)
C4 C18 C17 127.9(3)
C7 C17 C18 118.1(2)
C16 C17 C7 121.1(2)
C16 C17 C18 120.9(3)
C4 C2 C3 127.4(3)
C1 C2 C4 104.6(2)
C1 C2 C3 127.9(3)
O5 C12 C14 109.9(2)
O5 C12 C11 108.6(2)
O5 C12 C13 105.8(3)
C14 C12 C11 110.5(2)
C13 C12 C14 110.2(2)
C13 C12 C11 111.8(3)
O4 C11 C12 110.2(2)
O4 C11 H11 107.8
O4 C11 C10 112.9(2)
C12 C11 H11 107.8
C10 C11 C12 110.3(3)
C10 C11 H11 107.8
C14 C15 H15 118.9
C16 C15 C14 122.3(3)
C16 C15 H15 118.9
O3 C6 C7 124.3(3)
O3 C6 C5 115.0(2)
C7 C6 C5 120.7(2)
C8 C9 H9A 108.5
C8 C9 H9B 108.5
C8 C9 C10 115.0(2)
H9A C9 H9B 107.5
C10 C9 H9A 108.5
C10 C9 H9B 108.5
O1 C1 H1 124.2
C2 C1 O1 111.6(2)
C2 C1 H1 124.2
C2 C3 H3A 109.5
C2 C3 H3B 109.5
C2 C3 H3C 109.5
H3A C3 H3B 109.5
H3A C3 H3C 109.5
H3B C3 H3C 109.5
C12 C13 H13A 109.5
C12 C13 H13B 109.5
C12 C13 H13C 109.5
H13A C13 H13B 109.5
H13A C13 H13C 109.5
H13B C13 H13C 109.5
C11 C10 C9 113.8(3)
C11 C10 H10A 108.8
C11 C10 H10B 108.8
C9 C10 H10A 108.8
C9 C10 H10B 108.8
H10A C10 H10B 107.7

loop_
_geom_bond_atom_site_label_1
_geom_bond_atom_site_label_2
_geom_bond_distance
O1 C18 1.350(3)
O1 C1 1.394(3)
O3 C6 1.220(3)
O2 C5 1.216(3)
O5 H5 0.8400
O5 C12 1.429(4)
O4 H4 0.8400
O4 C11 1.430(4)
C7 C8 1.429(4)
C7 C17 1.417(4)
C7 C6 1.490(4)
C14 C8 1.419(4)
C14 C12 1.524(4)
C14 C15 1.387(4)
C5 C4 1.446(4)
C5 C6 1.564(4)
C8 C9 1.508(4)
C16 H16 0.9500
C16 C17 1.390(4)
C16 C15 1.385(4)
C4 C18 1.362(4)
C4 C2 1.441(4)
C18 C17 1.453(4)
C2 C1 1.348(4)
C2 C3 1.496(4)
C12 C11 1.529(4)
C12 C13 1.521(4)
C11 H11 1.0000
C11 C10 1.502(4)
C15 H15 0.9500
C9 H9A 0.9900
C9 H9B 0.9900
C9 C10 1.529(4)
C1 H1 0.9500
C3 H3A 0.9800
C3 H3B 0.9800
C3 H3C 0.9800
C13 H13A 0.9800
C13 H13B 0.9800
C13 H13C 0.9800
C10 H10A 0.9900
C10 H10B 0.9900
